data_1555414
loop_
_publ_author_name
'Li, Zequan'
'Shi, Yian'

_publ_section_title
;
 Chiral Phosphine Oxide-Sc(OTf)3 Complex Catalyzed Enantioselective
 Bromoaminocyclization of 2-Benzofuranylmethyl N-Tosylcarbamates. Approach
 to a Novel Class of Optically Active Spiro Compounds.
;
_journal_issue 23
_journal_name_full 'Organic letters'
_journal_page_first 5752
_journal_page_last 5755
_journal_paper_doi 10.1021/acs.orglett.5b02817
_journal_volume 17
_journal_year 2015
_chemical_absolute_configuration ad
_chemical_formula_moiety 'C19 H17 Br Cl N O5 S'
_chemical_formula_sum 'C19 H17 Br Cl N O5 S'
_chemical_formula_weight 486.76
_space_group_crystal_system orthorhombic
_space_group_IT_number 19
_space_group_name_Hall 'P 2ac 2ab'
_space_group_name_H-M_alt 'P 21 21 21'
_atom_sites_solution_hydrogens geom
_atom_sites_solution_primary direct
_audit_creation_date 2015-06-18
_audit_creation_method
;
Olex2 1.2
(compiled 2015.01.26 svn.r3150 for OlexSys, GUI svn.r4998)
;
_cell_angle_alpha 90
_cell_angle_beta 90
_cell_angle_gamma 90
_cell_formula_units_Z 4
_cell_length_a 9.155(3)
_cell_length_b 9.470(3)
_cell_length_c 23.095(7)
_cell_measurement_reflns_used 6852
_cell_measurement_temperature 173.1500
_cell_measurement_theta_max 27.4836
_cell_measurement_theta_min 2.1505
_cell_volume 2002.3(11)
_computing_cell_refinement 'CrystalClear (Rigaku Inc., 2007)'
_computing_data_collection 'CrystalClear (Rigaku Inc., 2007)'
_computing_data_reduction 'CrystalClear (Rigaku Inc., 2007)'
_computing_molecular_graphics 'Olex2 (Dolomanov et al., 2009)'
_computing_publication_material 'CIFTAB (Sheldrick, 2013)'
_computing_structure_refinement 'SHELXL (Sheldrick, 2014)'
_computing_structure_solution
;
'SHELXT (Sheldrick, 2014)'
;
_diffrn_ambient_temperature 173.1500
_diffrn_detector_area_resol_mean 28.5714
_diffrn_measured_fraction_theta_full 0.998
_diffrn_measured_fraction_theta_max 0.997
_diffrn_measurement_details
;
scan:
	Number of images: 360
	           Slice: -110.0000 - 70.0000
	     Image width: 0.5000
	        Exp time: 4.0000
	   Rotation axis: Omega
	           Omega: 0.0000
	             Chi: 45.0000
	             Phi: 0.0000
	             XTD: 45.0130
	          2theta: -20.1171
scan:
	Number of images: 240
	           Slice: -80.0000 - 40.0000
	     Image width: 0.5000
	        Exp time: 4.0000
	   Rotation axis: Omega
	           Omega: 0.0000
	             Chi: 45.0000
	             Phi: 90.0000
	             XTD: 45.0130
	          2theta: -20.1171
;
_diffrn_measurement_device
;
Saturn724+ (2x2 bin mode)
;
_diffrn_measurement_device_details
;
AFC10: Fixed Chi 2 circle
;
_diffrn_measurement_device_type 'MM007-HF CCD(Saturn 724+)'
_diffrn_measurement_method '\w scans at fixed \c = 45\%'
_diffrn_orient_matrix_type d*Trek
_diffrn_orient_matrix_UB_11 -0.0374
_diffrn_orient_matrix_UB_12 -0.0812
_diffrn_orient_matrix_UB_13 0.0628
_diffrn_orient_matrix_UB_21 0.0047
_diffrn_orient_matrix_UB_22 -0.0659
_diffrn_orient_matrix_UB_23 -0.0823
_diffrn_orient_matrix_UB_31 0.0406
_diffrn_orient_matrix_UB_32 -0.0104
_diffrn_orient_matrix_UB_33 0.0107
_diffrn_radiation_detector CCD
_diffrn_radiation_monochromator Confocal
_diffrn_radiation_type MoK\a
_diffrn_radiation_wavelength 0.71073
_diffrn_reflns_av_R_equivalents 0.0527
_diffrn_reflns_av_unetI/netI 0.0450
_diffrn_reflns_Laue_measured_fraction_full 0.998
_diffrn_reflns_Laue_measured_fraction_max 0.997
_diffrn_reflns_limit_h_max 11
_diffrn_reflns_limit_h_min -7
_diffrn_reflns_limit_k_max 12
_diffrn_reflns_limit_k_min -12
_diffrn_reflns_limit_l_max 30
_diffrn_reflns_limit_l_min -27
_diffrn_reflns_number 13489
_diffrn_reflns_point_group_measured_fraction_full 0.994
_diffrn_reflns_point_group_measured_fraction_max 0.993
_diffrn_reflns_theta_full 26.000
_diffrn_reflns_theta_max 27.495
_diffrn_reflns_theta_min 2.324
_diffrn_source 'Rotating Anode'
_diffrn_source_current 24.0000
_diffrn_source_power 1.2000
_diffrn_source_voltage 50.0000
_exptl_absorpt_coefficient_mu 2.321
_exptl_absorpt_correction_T_max 1.0000
_exptl_absorpt_correction_T_min 0.5607
_exptl_absorpt_correction_type multi-scan
_exptl_absorpt_process_details 'CrystalClear (Rigaku Inc., 2007)'
_exptl_crystal_colour Colorless
_exptl_crystal_density_diffrn 1.615
_exptl_crystal_description plate
_exptl_crystal_F_000 984
_exptl_crystal_size_max 0.21
_exptl_crystal_size_mid 0.15
_exptl_crystal_size_min 0.06
_refine_diff_density_max 0.578
_refine_diff_density_min -0.406
_refine_diff_density_rms 0.075
_refine_ls_abs_structure_details
;
 Flack x determined using 1556 quotients [(I+)-(I-)]/[(I+)+(I-)]
 (Parsons, Flack and Wagner, Acta Cryst. B69 (2013) 249-259).
;
_refine_ls_abs_structure_Flack 0.008(7)
_refine_ls_extinction_method none
_refine_ls_goodness_of_fit_ref 1.097
_refine_ls_hydrogen_treatment constr
_refine_ls_matrix_type full
_refine_ls_number_parameters 256
_refine_ls_number_reflns 4571
_refine_ls_number_restraints 0
_refine_ls_restrained_S_all 1.097
_refine_ls_R_factor_all 0.0493
_refine_ls_R_factor_gt 0.0459
_refine_ls_shift/su_max 0.000
_refine_ls_shift/su_mean 0.000
_refine_ls_structure_factor_coef Fsqd
_refine_ls_weighting_details 'w=1/[\s^2^(Fo^2^)+(0.0469P)^2^+1.1605P] where P=(Fo^2^+2Fc^2^)/3'
_refine_ls_weighting_scheme calc
_refine_ls_wR_factor_gt 0.1068
_refine_ls_wR_factor_ref 0.1102
_reflns_Friedel_coverage 0.743
_reflns_Friedel_fraction_full 0.988
_reflns_Friedel_fraction_max 0.988
_reflns_number_gt 4301
_reflns_number_total 4571
_reflns_threshold_expression 'I > 2\s(I)'
_cod_data_source_file ol5b02817_si_005.cif
_cod_data_source_block mx3859
_cod_original_cell_volume 2002.4(11)
_cod_database_code 1555414
_shelx_space_group_comment
;
The symmetry employed for this shelxl refinement is uniquely defined
by the following loop, which should always be used as a source of
symmetry information in preference to the above space-group names.
They are only intended as comments.
;
_diffrn_number_total 2650
_olex2_refinement_description
;
1. Fixed Uiso
 At 1.2 times of:
  All C(H) groups, All C(H,H) groups
 At 1.5 times of:
  All C(H,H,H) groups
2.a Ternary CH refined with riding coordinates:
 C2(H2)
2.b Secondary CH2 refined with riding coordinates:
 C11(H11A,H11B)
2.c Aromatic/amide H refined with riding coordinates:
 C5(H5), C14(H14), C15(H15), C17(H17), C18(H18)
2.d Idealised Me refined as rotating group:
 C9(H9A,H9B,H9C), C10(H10A,H10B,H10C), C19(H19A,H19B,H19C)
;
_shelx_shelxl_version_number 2014/7
_olex2_submission_special_instructions 'No special instructions were received'

loop_
_space_group_symop_operation_xyz
'x, y, z'
'-x+1/2, -y, z+1/2'
'-x, y+1/2, -z+1/2'
'x+1/2, -y+1/2, -z'

loop_
_atom_site_label
_atom_site_type_symbol
_atom_site_fract_x
_atom_site_fract_y
_atom_site_fract_z
_atom_site_U_iso_or_equiv
_atom_site_adp_type
_atom_site_occupancy
_atom_site_site_symmetry_order
_atom_site_calc_flag
_atom_site_refinement_flags_posn
Br1 Br 0.67598(7) 0.12398(6) 0.41909(2) 0.04510(17) Uani 1 1 d .
Cl1 Cl 0.6484(2) 0.74268(15) 0.47111(7) 0.0548(4) Uani 1 1 d .
S1 S 0.54434(13) 0.35302(13) 0.21969(5) 0.0323(3) Uani 1 1 d .
O1 O 0.8446(4) 0.3285(4) 0.30215(15) 0.0361(8) Uani 1 1 d .
O2 O 0.8187(4) 0.0515(4) 0.23706(16) 0.0385(8) Uani 1 1 d .
O3 O 0.7165(4) 0.1313(4) 0.15550(16) 0.0423(8) Uani 1 1 d .
O4 O 0.4455(4) 0.2844(4) 0.18135(17) 0.0400(8) Uani 1 1 d .
O5 O 0.4919(4) 0.4218(4) 0.27060(15) 0.0363(8) Uani 1 1 d .
N1 N 0.6551(4) 0.2263(4) 0.24529(17) 0.0299(8) Uani 1 1 d .
C1 C 0.7295(5) 0.2242(5) 0.3016(2) 0.0320(10) Uani 1 1 d .
C2 C 0.6334(5) 0.2568(5) 0.3550(2) 0.0331(10) Uani 1 1 d .
H2 H 0.5294 0.2559 0.3450 0.040 Uiso 1 1 calc R
C3 C 0.6823(5) 0.4016(5) 0.3719(2) 0.0313(9) Uani 1 1 d .
C4 C 0.8065(5) 0.4325(5) 0.3412(2) 0.0317(10) Uani 1 1 d .
C5 C 0.8846(5) 0.5548(5) 0.3489(2) 0.0358(11) Uani 1 1 d .
H5 H 0.9684 0.5724 0.3272 0.043 Uiso 1 1 calc R
C6 C 0.8362(6) 0.6508(5) 0.3893(2) 0.0368(11) Uani 1 1 d .
C7 C 0.7084(5) 0.6197(5) 0.4204(2) 0.0355(10) Uani 1 1 d .
C8 C 0.6283(5) 0.4959(6) 0.4132(2) 0.0361(11) Uani 1 1 d .
C9 C 0.4889(6) 0.4657(7) 0.4456(2) 0.0443(13) Uani 1 1 d .
H9A H 0.4157 0.5331 0.4346 0.066 Uiso 1 1 calc GR
H9B H 0.5066 0.4727 0.4865 0.066 Uiso 1 1 calc GR
H9C H 0.4557 0.3722 0.4365 0.066 Uiso 1 1 calc GR
C10 C 0.9196(7) 0.7859(6) 0.3988(3) 0.0493(14) Uani 1 1 d .
H10A H 1.0042 0.7872 0.3743 0.074 Uiso 1 1 calc GR
H10B H 0.9496 0.7916 0.4386 0.074 Uiso 1 1 calc GR
H10C H 0.8581 0.8650 0.3897 0.074 Uiso 1 1 calc GR
C11 C 0.7991(6) 0.0781(5) 0.2977(2) 0.0361(11) Uani 1 1 d .
H11A H 0.8923 0.0766 0.3177 0.043 Uiso 1 1 calc R
H11B H 0.7359 0.0073 0.3148 0.043 Uiso 1 1 calc R
C12 C 0.7276(5) 0.1350(5) 0.2063(2) 0.0349(10) Uani 1 1 d .
C13 C 0.6528(5) 0.4707(5) 0.1798(2) 0.0317(10) Uani 1 1 d .
C14 C 0.7121(5) 0.5881(5) 0.2083(2) 0.0340(11) Uani 1 1 d .
H14 H 0.7006 0.5993 0.2481 0.041 Uiso 1 1 calc R
C15 C 0.7882(6) 0.6872(6) 0.1760(2) 0.0380(11) Uani 1 1 d .
H15 H 0.8275 0.7659 0.1944 0.046 Uiso 1 1 calc R
C16 C 0.8068(5) 0.6711(5) 0.1168(2) 0.0350(10) Uani 1 1 d .
C17 C 0.7468(6) 0.5522(6) 0.0902(2) 0.0408(12) Uani 1 1 d .
H17 H 0.7589 0.5401 0.0505 0.049 Uiso 1 1 calc R
C18 C 0.6701(6) 0.4521(5) 0.1211(2) 0.0393(11) Uani 1 1 d .
H18 H 0.6307 0.3736 0.1026 0.047 Uiso 1 1 calc R
C19 C 0.8879(6) 0.7813(6) 0.0821(3) 0.0477(13) Uani 1 1 d .
H19A H 0.8646 0.8735 0.0967 0.072 Uiso 1 1 calc GR
H19B H 0.8596 0.7751 0.0422 0.072 Uiso 1 1 calc GR
H19C H 0.9912 0.7655 0.0854 0.072 Uiso 1 1 calc GR

loop_
_atom_site_aniso_label
_atom_site_aniso_U_11
_atom_site_aniso_U_22
_atom_site_aniso_U_33
_atom_site_aniso_U_23
_atom_site_aniso_U_13
_atom_site_aniso_U_12
Br1 0.0530(3) 0.0453(3) 0.0370(3) 0.0057(2) 0.0017(2) -0.0010(3)
Cl1 0.0813(11) 0.0414(7) 0.0417(8) -0.0063(6) 0.0094(8) 0.0057(7)
S1 0.0282(5) 0.0364(6) 0.0325(6) -0.0012(5) -0.0004(5) 0.0003(5)
O1 0.0298(16) 0.0389(17) 0.039(2) -0.0072(15) 0.0056(15) -0.0058(14)
O2 0.0361(18) 0.0375(17) 0.042(2) -0.0026(15) 0.0060(16) 0.0072(16)
O3 0.049(2) 0.044(2) 0.034(2) -0.0076(17) 0.0055(16) 0.0011(18)
O4 0.0314(17) 0.0429(19) 0.046(2) 0.0002(17) -0.0056(16) -0.0073(15)
O5 0.0319(17) 0.0433(19) 0.034(2) 0.0016(15) 0.0028(15) 0.0096(15)
N1 0.0301(19) 0.0306(18) 0.029(2) -0.0018(16) 0.0027(17) 0.0010(16)
C1 0.027(2) 0.033(2) 0.036(3) -0.003(2) 0.0000(19) -0.0048(18)
C2 0.028(2) 0.038(2) 0.034(3) 0.003(2) 0.0018(19) 0.000(2)
C3 0.030(2) 0.035(2) 0.029(2) 0.0000(19) -0.0016(19) 0.003(2)
C4 0.027(2) 0.035(2) 0.033(3) -0.0048(19) 0.000(2) 0.0002(19)
C5 0.028(2) 0.040(3) 0.040(3) -0.001(2) -0.001(2) 0.001(2)
C6 0.038(2) 0.034(2) 0.038(3) 0.001(2) -0.010(2) 0.001(2)
C7 0.047(3) 0.035(2) 0.024(2) 0.001(2) -0.004(2) 0.007(2)
C8 0.035(2) 0.044(3) 0.030(3) -0.001(2) -0.002(2) 0.008(2)
C9 0.043(3) 0.057(3) 0.033(3) -0.003(2) 0.004(2) 0.007(3)
C10 0.054(3) 0.040(3) 0.054(4) -0.004(3) -0.009(3) -0.005(3)
C11 0.037(3) 0.038(2) 0.033(3) -0.003(2) -0.003(2) 0.005(2)
C12 0.034(2) 0.033(2) 0.037(3) -0.006(2) 0.006(2) -0.003(2)
C13 0.028(2) 0.034(2) 0.033(3) -0.0039(19) -0.002(2) 0.0010(19)
C14 0.034(2) 0.036(2) 0.032(3) -0.003(2) -0.004(2) 0.0019(19)
C15 0.037(3) 0.038(2) 0.040(3) -0.004(2) -0.004(2) -0.004(2)
C16 0.029(2) 0.036(2) 0.039(3) 0.004(2) 0.000(2) -0.0030(19)
C17 0.043(3) 0.048(3) 0.032(3) 0.003(2) 0.003(2) -0.003(2)
C18 0.040(3) 0.040(3) 0.037(3) -0.003(2) 0.003(2) -0.009(2)
C19 0.047(3) 0.051(3) 0.045(3) 0.009(3) 0.002(3) -0.010(3)

loop_
_atom_type_symbol
_atom_type_description
_atom_type_scat_dispersion_real
_atom_type_scat_dispersion_imag
_atom_type_scat_source
C C 0.0033 0.0016 'International Tables Vol C Tables 4.2.6.8 and 6.1.1.4'
H H 0.0000 0.0000 'International Tables Vol C Tables 4.2.6.8 and 6.1.1.4'
Br Br -0.2901 2.4595 'International Tables Vol C Tables 4.2.6.8 and 6.1.1.4'
Cl Cl 0.1484 0.1585 'International Tables Vol C Tables 4.2.6.8 and 6.1.1.4'
N N 0.0061 0.0033 'International Tables Vol C Tables 4.2.6.8 and 6.1.1.4'
O O 0.0106 0.0060 'International Tables Vol C Tables 4.2.6.8 and 6.1.1.4'
S S 0.1246 0.1234 'International Tables Vol C Tables 4.2.6.8 and 6.1.1.4'

loop_
_geom_angle_atom_site_label_1
_geom_angle_atom_site_label_2
_geom_angle_atom_site_label_3
_geom_angle
O4 S1 O5 120.5(2)
O4 S1 N1 106.1(2)
O4 S1 C13 108.9(2)
O5 S1 N1 103.8(2)
O5 S1 C13 109.4(2)
N1 S1 C13 107.3(2)
C4 O1 C1 108.0(4)
C12 O2 C11 109.4(4)
C1 N1 S1 127.0(3)
C12 N1 S1 119.8(3)
C12 N1 C1 109.7(4)
O1 C1 N1 109.7(4)
O1 C1 C2 105.7(4)
O1 C1 C11 108.4(4)
N1 C1 C2 116.1(4)
N1 C1 C11 98.8(4)
C11 C1 C2 117.8(4)
Br1 C2 H2 111.2
C1 C2 Br1 110.9(3)
C1 C2 H2 111.2
C3 C2 Br1 109.2(3)
C3 C2 C1 102.8(4)
C3 C2 H2 111.2
C4 C3 C2 108.0(4)
C4 C3 C8 120.7(4)
C8 C3 C2 131.2(5)
C3 C4 O1 113.3(4)
C3 C4 C5 123.1(5)
C5 C4 O1 123.7(4)
C4 C5 H5 120.8
C4 C5 C6 118.5(5)
C6 C5 H5 120.8
C5 C6 C7 118.5(5)
C5 C6 C10 119.8(5)
C7 C6 C10 121.7(5)
C6 C7 Cl1 117.9(4)
C8 C7 Cl1 118.5(4)
C8 C7 C6 123.6(5)
C3 C8 C9 121.2(5)
C7 C8 C3 115.7(5)
C7 C8 C9 123.1(5)
C8 C9 H9A 109.5
C8 C9 H9B 109.5
C8 C9 H9C 109.5
H9A C9 H9B 109.5
H9A C9 H9C 109.5
H9B C9 H9C 109.5
C6 C10 H10A 109.5
C6 C10 H10B 109.5
C6 C10 H10C 109.5
H10A C10 H10B 109.5
H10A C10 H10C 109.5
H10B C10 H10C 109.5
O2 C11 C1 105.6(4)
O2 C11 H11A 110.6
O2 C11 H11B 110.6
C1 C11 H11A 110.6
C1 C11 H11B 110.6
H11A C11 H11B 108.7
O2 C12 N1 108.3(4)
O3 C12 O2 124.0(5)
O3 C12 N1 127.7(5)
C14 C13 S1 118.5(4)
C18 C13 S1 120.0(4)
C18 C13 C14 121.3(5)
C13 C14 H14 120.7
C15 C14 C13 118.6(5)
C15 C14 H14 120.7
C14 C15 H15 119.4
C16 C15 C14 121.2(5)
C16 C15 H15 119.4
C15 C16 C17 118.4(5)
C15 C16 C19 120.4(5)
C17 C16 C19 121.2(5)
C16 C17 H17 119.1
C18 C17 C16 121.8(5)
C18 C17 H17 119.1
C13 C18 C17 118.7(5)
C13 C18 H18 120.6
C17 C18 H18 120.6
C16 C19 H19A 109.5
C16 C19 H19B 109.5
C16 C19 H19C 109.5
H19A C19 H19B 109.5
H19A C19 H19C 109.5
H19B C19 H19C 109.5

loop_
_geom_bond_atom_site_label_1
_geom_bond_atom_site_label_2
_geom_bond_distance
Br1 C2 1.981(5)
Cl1 C7 1.740(5)
S1 O4 1.423(4)
S1 O5 1.427(4)
S1 N1 1.678(4)
S1 C13 1.754(5)
O1 C1 1.445(5)
O1 C4 1.381(6)
O2 C11 1.434(6)
O2 C12 1.351(6)
O3 C12 1.179(6)
N1 C1 1.468(6)
N1 C12 1.413(6)
C1 C2 1.546(7)
C1 C11 1.526(7)
C2 H2 0.9800
C2 C3 1.494(7)
C3 C4 1.372(7)
C3 C8 1.396(7)
C4 C5 1.373(7)
C5 H5 0.9300
C5 C6 1.376(7)
C6 C7 1.404(7)
C6 C10 1.506(7)
C7 C8 1.394(7)
C8 C9 1.507(7)
C9 H9A 0.9600
C9 H9B 0.9600
C9 H9C 0.9600
C10 H10A 0.9600
C10 H10B 0.9600
C10 H10C 0.9600
C11 H11A 0.9700
C11 H11B 0.9700
C13 C14 1.401(7)
C13 C18 1.377(7)
C14 H14 0.9300
C14 C15 1.387(7)
C15 H15 0.9300
C15 C16 1.387(7)
C16 C17 1.395(7)
C16 C19 1.511(7)
C17 H17 0.9300
C17 C18 1.379(7)
C18 H18 0.9300
C19 H19A 0.9600
C19 H19B 0.9600
C19 H19C 0.9600

loop_
_geom_torsion_atom_site_label_1
_geom_torsion_atom_site_label_2
_geom_torsion_atom_site_label_3
_geom_torsion_atom_site_label_4
_geom_torsion
Br1 C2 C3 C4 106.7(4)
Br1 C2 C3 C8 -69.4(6)
Cl1 C7 C8 C3 -179.9(4)
Cl1 C7 C8 C9 2.3(7)
S1 N1 C1 O1 -70.8(5)
S1 N1 C1 C2 49.0(6)
S1 N1 C1 C11 176.0(3)
S1 N1 C12 O2 174.8(3)
S1 N1 C12 O3 -3.4(7)
S1 C13 C14 C15 -175.0(4)
S1 C13 C18 C17 175.2(4)
O1 C1 C2 Br1 -102.0(4)
O1 C1 C2 C3 14.5(5)
O1 C1 C11 O2 -87.0(5)
O1 C4 C5 C6 -179.8(5)
O4 S1 N1 C1 -151.3(4)
O4 S1 N1 C12 51.9(4)
O4 S1 C13 C14 153.8(4)
O4 S1 C13 C18 -21.8(5)
O5 S1 N1 C1 -23.4(4)
O5 S1 N1 C12 179.8(4)
O5 S1 C13 C14 20.3(4)
O5 S1 C13 C18 -155.3(4)
N1 S1 C13 C14 -91.8(4)
N1 S1 C13 C18 92.6(4)
N1 C1 C2 Br1 136.1(3)
N1 C1 C2 C3 -107.3(4)
N1 C1 C11 O2 27.2(4)
C1 O1 C4 C3 6.3(6)
C1 O1 C4 C5 -173.8(5)
C1 N1 C12 O2 14.4(5)
C1 N1 C12 O3 -163.8(5)
C1 C2 C3 C4 -11.1(5)
C1 C2 C3 C8 172.8(5)
C2 C1 C11 O2 153.1(4)
C2 C3 C4 O1 3.6(6)
C2 C3 C4 C5 -176.2(5)
C2 C3 C8 C7 175.5(5)
C2 C3 C8 C9 -6.7(8)
C3 C4 C5 C6 0.1(8)
C4 O1 C1 N1 112.8(4)
C4 O1 C1 C2 -13.1(5)
C4 O1 C1 C11 -140.2(4)
C4 C3 C8 C7 -0.1(7)
C4 C3 C8 C9 177.7(5)
C4 C5 C6 C7 -0.6(7)
C4 C5 C6 C10 179.9(5)
C5 C6 C7 Cl1 -179.7(4)
C5 C6 C7 C8 0.8(8)
C6 C7 C8 C3 -0.4(7)
C6 C7 C8 C9 -178.2(5)
C8 C3 C4 O1 -179.8(4)
C8 C3 C4 C5 0.3(8)
C10 C6 C7 Cl1 -0.2(7)
C10 C6 C7 C8 -179.7(5)
C11 O2 C12 O3 -176.9(5)
C11 O2 C12 N1 4.8(5)
C11 C1 C2 Br1 19.3(5)
C11 C1 C2 C3 135.8(4)
C12 O2 C11 C1 -21.1(5)
C12 N1 C1 O1 87.9(5)
C12 N1 C1 C2 -152.3(4)
C12 N1 C1 C11 -25.3(5)
C13 S1 N1 C1 92.4(4)
C13 S1 N1 C12 -64.4(4)
C13 C14 C15 C16 -0.4(7)
C14 C13 C18 C17 -0.3(8)
C14 C15 C16 C17 0.0(8)
C14 C15 C16 C19 179.0(5)
C15 C16 C17 C18 0.2(8)
C16 C17 C18 C13 -0.1(8)
C18 C13 C14 C15 0.5(7)
C19 C16 C17 C18 -178.7(5)
